data_4083454
loop_
_publ_author_name
'Xu, Guoqiang'
'Sun, Hongjian'
'Li, Xiaoyan'

_publ_section_title
;
 Activation of sp3Carbon&#x2212;Hydrogen Bonds by Cobalt and Iron
 Complexes and Subsequent C&#x2212;C Bond Formation
;
_journal_issue 20
_journal_name_full Organometallics
_journal_page_first 6090
_journal_paper_doi 10.1021/om9007218
_journal_volume 28
_journal_year 2009
_chemical_formula_sum 'C32 H37 Fe O3 P3'
_chemical_formula_weight 618.38
_chemical_name_systematic
; 
 ? 
;
_space_group_IT_number 2
_symmetry_cell_setting triclinic
_symmetry_space_group_name_Hall '-P 1'
_symmetry_space_group_name_H-M 'P -1'
_atom_sites_solution_hydrogens geom
_atom_sites_solution_primary direct
_atom_sites_solution_secondary difmap
_audit_creation_method SHELXL-97
_cell_angle_alpha 81.630(2)
_cell_angle_beta 78.7680(10)
_cell_angle_gamma 75.4550(10)
_cell_formula_units_Z 2
_cell_length_a 9.4228(8)
_cell_length_b 13.1829(11)
_cell_length_c 13.6974(12)
_cell_measurement_reflns_used 2802
_cell_measurement_temperature 273(2)
_cell_measurement_theta_max 25.03
_cell_measurement_theta_min 2.51
_cell_volume 1607.0(2)
_computing_cell_refinement 'Bruker SMART'
_computing_data_collection 'Bruker SMART'
_computing_data_reduction 'Bruker SAINT'
_computing_molecular_graphics 'Bruker SHELXTL'
_computing_publication_material 'Bruker SHELXTL'
_computing_structure_refinement 'SHELXL-97 (Sheldrick, 1997)'
_computing_structure_solution 'SHELXS-97 (Sheldrick, 1990)'
_diffrn_ambient_temperature 273(2)
_diffrn_measured_fraction_theta_full 0.892
_diffrn_measured_fraction_theta_max 0.892
_diffrn_measurement_device_type 'CCD area detector'
_diffrn_measurement_method 'phi and omega scans'
_diffrn_radiation_monochromator graphite
_diffrn_radiation_source 'fine-focus sealed tube'
_diffrn_radiation_type MoK\a
_diffrn_radiation_wavelength 0.71073
_diffrn_reflns_av_R_equivalents 0.0195
_diffrn_reflns_av_sigmaI/netI 0.0520
_diffrn_reflns_limit_h_max 12
_diffrn_reflns_limit_h_min -11
_diffrn_reflns_limit_k_max 17
_diffrn_reflns_limit_k_min -12
_diffrn_reflns_limit_l_max 18
_diffrn_reflns_limit_l_min -14
_diffrn_reflns_number 9884
_diffrn_reflns_theta_full 28.56
_diffrn_reflns_theta_max 28.56
_diffrn_reflns_theta_min 1.60
_exptl_absorpt_coefficient_mu 0.648
_exptl_absorpt_correction_type none
_exptl_crystal_density_diffrn 1.278
_exptl_crystal_density_meas 0
_exptl_crystal_density_method 'not measured'
_exptl_crystal_F_000 648.0
_refine_diff_density_max 1.444
_refine_diff_density_min -0.776
_refine_diff_density_rms 0.080
_refine_ls_extinction_method none
_refine_ls_goodness_of_fit_ref 1.046
_refine_ls_hydrogen_treatment mixed
_refine_ls_matrix_type full
_refine_ls_number_parameters 360
_refine_ls_number_reflns 7329
_refine_ls_number_restraints 0
_refine_ls_restrained_S_all 1.046
_refine_ls_R_factor_all 0.0841
_refine_ls_R_factor_gt 0.0580
_refine_ls_shift/su_max 0.560
_refine_ls_shift/su_mean 0.024
_refine_ls_structure_factor_coef Fsqd
_refine_ls_weighting_details 'calc w=1/[\s^2^(Fo^2^)+(0.0847P)^2^+1.0100P] where P=(Fo^2^+2Fc^2^)/3'
_refine_ls_weighting_scheme calc
_refine_ls_wR_factor_gt 0.1481
_refine_ls_wR_factor_ref 0.1692
_reflns_number_gt 5210
_reflns_number_total 8220
_reflns_threshold_expression >2sigma(I)
_cod_data_source_file 4.cif
_cod_data_source_block test
_cod_depositor_comments
;
The following automatic conversions were performed:

'_symmetry_cell_setting' value 'Triclinic' changed to 'triclinic'
according to
/usr/data/users/saulius/automatic-downloads/retrospective/ACS/lib/dictionaries/cif_core.dic
dictionary named 'cif_core.dic' version 2.4.2 from 2011-04-26.

Automatic conversion script
Id: cif_fix_values 2281 2013-09-26 08:29:07Z andrius 
;
_cod_original_sg_symbol_H-M P-1
_cod_database_code 4083454

loop_
_symmetry_equiv_pos_as_xyz
'x, y, z'
'-x, -y, -z'

loop_
_atom_site_label
_atom_site_type_symbol
_atom_site_fract_x
_atom_site_fract_y
_atom_site_fract_z
_atom_site_U_iso_or_equiv
_atom_site_adp_type
_atom_site_occupancy
_atom_site_symmetry_multiplicity
_atom_site_calc_flag
_atom_site_refinement_flags
C1 C 0.9632(4) 0.7787(3) 0.0175(2) 0.0375(7) Uani 1 1 d .
C2 C 1.0228(4) 0.8602(3) 0.0344(3) 0.0453(9) Uani 1 1 d .
H2 H 0.9628 0.9149 0.0698 0.054 Uiso 1 1 calc R
C3 C 1.1707(5) 0.8600(4) -0.0012(4) 0.0596(11) Uani 1 1 d .
H3 H 1.2088 0.9155 0.0091 0.071 Uiso 1 1 calc R
C4 C 1.2620(5) 0.7784(4) -0.0517(4) 0.0613(12) Uani 1 1 d .
H4 H 1.3617 0.7782 -0.0744 0.074 Uiso 1 1 calc R
C5 C 1.2057(5) 0.6977(4) -0.0684(3) 0.0560(11) Uani 1 1 d .
H5 H 1.2674 0.6421 -0.1019 0.067 Uiso 1 1 calc R
C6 C 1.0570(4) 0.6983(3) -0.0355(3) 0.0473(9) Uani 1 1 d .
H6 H 1.0191 0.6441 -0.0491 0.057 Uiso 1 1 calc R
C7 C 0.7181(4) 0.7162(3) -0.0239(3) 0.0388(8) Uani 1 1 d .
C8 C 0.7168(5) 0.7668(4) -0.1201(3) 0.0526(10) Uani 1 1 d .
H8 H 0.7429 0.8314 -0.1355 0.063 Uiso 1 1 calc R
C9 C 0.6774(5) 0.7226(4) -0.1929(3) 0.0638(12) Uani 1 1 d .
H9 H 0.6753 0.7581 -0.2567 0.077 Uiso 1 1 calc R
C10 C 0.6412(5) 0.6261(4) -0.1715(4) 0.0646(13) Uani 1 1 d .
H10 H 0.6148 0.5963 -0.2208 0.078 Uiso 1 1 calc R
C11 C 0.6441(5) 0.5741(4) -0.0777(4) 0.0590(11) Uani 1 1 d .
H11 H 0.6213 0.5083 -0.0635 0.071 Uiso 1 1 calc R
C12 C 0.6812(4) 0.6196(3) -0.0036(3) 0.0484(9) Uani 1 1 d .
H12 H 0.6811 0.5845 0.0604 0.058 Uiso 1 1 calc R
C13 C 0.8244(4) 0.8296(3) 0.4235(3) 0.0472(9) Uani 1 1 d .
C14 C 0.8664(5) 0.7747(4) 0.5108(4) 0.0665(12) Uani 1 1 d .
H14 H 0.8093 0.7301 0.5485 0.080 Uiso 1 1 calc R
C15 C 0.9918(7) 0.7847(5) 0.5436(5) 0.0928(19) Uani 1 1 d .
H15 H 1.0190 0.7473 0.6027 0.111 Uiso 1 1 calc R
C16 C 1.0761(7) 0.8514(6) 0.4868(6) 0.105(2) Uani 1 1 d .
H16 H 1.1623 0.8569 0.5071 0.126 Uiso 1 1 calc R
C17 C 1.0350(6) 0.9089(5) 0.4019(5) 0.0873(17) Uani 1 1 d .
H17 H 1.0904 0.9555 0.3661 0.105 Uiso 1 1 calc R
C18 C 0.9099(5) 0.8977(4) 0.3688(4) 0.0637(12) Uani 1 1 d .
H18 H 0.8830 0.9358 0.3099 0.076 Uiso 1 1 calc R
C19 C 0.5503(4) 0.7670(3) 0.4834(3) 0.0412(8) Uani 1 1 d .
C20 C 0.4812(5) 0.8340(3) 0.5563(3) 0.0509(10) Uani 1 1 d .
H20 H 0.4971 0.9018 0.5491 0.061 Uiso 1 1 calc R
C21 C 0.3885(5) 0.8011(4) 0.6400(3) 0.0638(12) Uani 1 1 d .
H21 H 0.3413 0.8470 0.6881 0.077 Uiso 1 1 calc R
C22 C 0.3663(6) 0.7016(5) 0.6521(3) 0.0725(14) Uani 1 1 d .
H22 H 0.3044 0.6795 0.7085 0.087 Uiso 1 1 calc R
C23 C 0.4346(7) 0.6345(4) 0.5817(4) 0.0778(15) Uani 1 1 d .
H23 H 0.4203 0.5662 0.5907 0.093 Uiso 1 1 calc R
C24 C 0.5256(5) 0.6669(3) 0.4965(3) 0.0581(11) Uani 1 1 d .
H24 H 0.5699 0.6209 0.4480 0.070 Uiso 1 1 calc R
C25 C 1.0875(5) 0.6524(4) 0.2441(4) 0.0621(12) Uani 1 1 d .
H25A H 1.1610 0.5902 0.2599 0.093 Uiso 1 1 calc R
H25B H 1.0810 0.7038 0.2888 0.093 Uiso 1 1 calc R
H25C H 1.1151 0.6808 0.1765 0.093 Uiso 1 1 calc R
C26 C 0.9043(6) 0.5415(4) 0.3800(3) 0.0688(13) Uani 1 1 d .
H26A H 0.9985 0.4926 0.3820 0.103 Uiso 1 1 calc R
H26B H 0.8271 0.5036 0.3904 0.103 Uiso 1 1 calc R
H26C H 0.8857 0.5876 0.4315 0.103 Uiso 1 1 calc R
C27 C 0.9513(5) 0.5113(3) 0.1797(3) 0.0565(11) Uani 1 1 d .
H27A H 0.9780 0.5372 0.1111 0.085 Uiso 1 1 calc R
H27B H 0.8659 0.4819 0.1866 0.085 Uiso 1 1 calc R
H27C H 1.0329 0.4578 0.2002 0.085 Uiso 1 1 calc R
C28 C 0.4015(6) 0.8560(5) 0.1698(6) 0.101(2) Uani 1 1 d .
H28A H 0.3339 0.9205 0.1512 0.152 Uiso 1 1 calc R
H28B H 0.3515 0.8164 0.2241 0.152 Uiso 1 1 calc R
H28C H 0.4360 0.8153 0.1135 0.152 Uiso 1 1 calc R
C29 C 0.5325(4) 0.8808(3) 0.2021(2) 0.0361(7) Uani 1 1 d .
C30 C 0.5974(6) 0.9544(4) 0.1238(4) 0.0834(17) Uani 1 1 d .
H30A H 0.5176 1.0078 0.0990 0.100 Uiso 1 1 calc R
H30B H 0.6550 0.9896 0.1534 0.100 Uiso 1 1 calc R
C31 C 0.4671(6) 0.9389(4) 0.2952(4) 0.0793(15) Uani 1 1 d .
H31A H 0.4220 1.0117 0.2753 0.095 Uiso 1 1 calc R
H31B H 0.3900 0.9069 0.3356 0.095 Uiso 1 1 calc R
C32 C 0.5964(4) 0.6569(3) 0.2452(3) 0.0425(8) Uani 1 1 d .
Fe1 Fe 0.70989(5) 0.74641(3) 0.23083(3) 0.03107(15) Uani 1 1 d .
H H 0.806(4) 0.830(3) 0.210(3) 0.054(11) Uiso 1 1 d .
O1 O 0.6926(3) 0.90143(18) 0.04019(18) 0.0419(6) Uani 1 1 d .
O2 O 0.5810(3) 0.93532(18) 0.35456(19) 0.0444(6) Uani 1 1 d .
O3 O 0.5241(4) 0.5951(3) 0.2537(3) 0.0737(10) Uani 1 1 d .
P2 P 0.77017(10) 0.77863(7) 0.07155(6) 0.0333(2) Uani 1 1 d .
P3 P 0.66916(10) 0.81214(7) 0.37111(6) 0.0346(2) Uani 1 1 d .
P4 P 0.90770(11) 0.61923(7) 0.25799(7) 0.0402(2) Uani 1 1 d .

loop_
_atom_site_aniso_label
_atom_site_aniso_U_11
_atom_site_aniso_U_22
_atom_site_aniso_U_33
_atom_site_aniso_U_23
_atom_site_aniso_U_13
_atom_site_aniso_U_12
C1 0.0409(19) 0.0395(18) 0.0318(17) -0.0022(14) -0.0051(14) -0.0100(15)
C2 0.043(2) 0.0384(19) 0.054(2) -0.0052(17) -0.0062(17) -0.0087(16)
C3 0.051(2) 0.053(2) 0.078(3) 0.001(2) -0.011(2) -0.022(2)
C4 0.038(2) 0.070(3) 0.069(3) 0.003(2) 0.002(2) -0.013(2)
C5 0.045(2) 0.062(3) 0.054(2) -0.014(2) 0.0052(18) -0.004(2)
C6 0.046(2) 0.055(2) 0.041(2) -0.0143(17) 0.0011(16) -0.0113(18)
C7 0.0339(18) 0.051(2) 0.0318(17) -0.0056(15) -0.0091(14) -0.0077(15)
C8 0.055(2) 0.062(3) 0.041(2) -0.0044(18) -0.0134(18) -0.010(2)
C9 0.067(3) 0.081(3) 0.037(2) -0.009(2) -0.019(2) 0.005(2)
C10 0.050(2) 0.084(3) 0.060(3) -0.036(3) -0.023(2) 0.009(2)
C11 0.051(2) 0.065(3) 0.069(3) -0.028(2) -0.010(2) -0.013(2)
C12 0.046(2) 0.057(2) 0.045(2) -0.0117(18) -0.0071(17) -0.0140(18)
C13 0.050(2) 0.050(2) 0.047(2) -0.0153(18) -0.0133(17) -0.0120(18)
C14 0.067(3) 0.080(3) 0.062(3) -0.012(2) -0.027(2) -0.018(3)
C15 0.090(4) 0.115(5) 0.087(4) -0.009(4) -0.057(3) -0.017(4)
C16 0.080(4) 0.121(6) 0.139(6) -0.048(5) -0.050(4) -0.024(4)
C17 0.070(3) 0.102(4) 0.110(5) -0.027(4) -0.022(3) -0.042(3)
C18 0.061(3) 0.070(3) 0.069(3) -0.021(2) -0.009(2) -0.025(2)
C19 0.044(2) 0.046(2) 0.0359(19) -0.0055(15) -0.0082(15) -0.0127(16)
C20 0.053(2) 0.057(2) 0.043(2) -0.0145(18) -0.0063(18) -0.0097(19)
C21 0.057(3) 0.093(4) 0.037(2) -0.014(2) -0.0029(19) -0.009(3)
C22 0.081(3) 0.103(4) 0.038(2) 0.000(2) 0.003(2) -0.042(3)
C23 0.110(4) 0.072(3) 0.056(3) 0.005(2) 0.000(3) -0.046(3)
C24 0.083(3) 0.047(2) 0.045(2) -0.0034(18) -0.002(2) -0.023(2)
C25 0.048(2) 0.055(2) 0.086(3) -0.008(2) -0.030(2) -0.0023(19)
C26 0.086(3) 0.054(3) 0.057(3) 0.006(2) -0.024(2) 0.006(2)
C27 0.060(3) 0.043(2) 0.063(3) -0.0174(19) -0.013(2) 0.0036(19)
C28 0.062(3) 0.074(4) 0.175(7) -0.009(4) -0.052(4) -0.004(3)
C29 0.0339(17) 0.0388(18) 0.0322(17) -0.0040(14) -0.0036(13) -0.0033(14)
C30 0.075(3) 0.065(3) 0.072(3) 0.016(3) 0.010(3) 0.022(3)
C31 0.081(4) 0.080(3) 0.065(3) -0.012(3) -0.020(3) 0.012(3)
C32 0.050(2) 0.043(2) 0.0367(19) -0.0040(15) -0.0092(16) -0.0125(17)
Fe1 0.0339(3) 0.0300(2) 0.0293(3) -0.00336(18) -0.00638(19) -0.00635(19)
O1 0.0439(14) 0.0377(13) 0.0357(13) 0.0021(10) -0.0025(11) -0.0005(11)
O2 0.0556(16) 0.0334(13) 0.0424(14) -0.0096(11) -0.0090(12) -0.0034(11)
O3 0.089(2) 0.075(2) 0.074(2) -0.0005(17) -0.0132(18) -0.054(2)
P2 0.0346(5) 0.0346(4) 0.0300(4) -0.0024(3) -0.0053(3) -0.0076(3)
P3 0.0399(5) 0.0327(4) 0.0318(4) -0.0057(3) -0.0071(4) -0.0073(4)
P4 0.0441(5) 0.0337(5) 0.0412(5) -0.0049(4) -0.0138(4) -0.0004(4)

loop_
_atom_type_symbol
_atom_type_description
_atom_type_scat_dispersion_real
_atom_type_scat_dispersion_imag
_atom_type_scat_source
C C 0.0033 0.0016 'International Tables Vol C Tables 4.2.6.8 and 6.1.1.4'
H H 0.0000 0.0000 'International Tables Vol C Tables 4.2.6.8 and 6.1.1.4'
O O 0.0106 0.0060 'International Tables Vol C Tables 4.2.6.8 and 6.1.1.4'
P P 0.1023 0.0942 'International Tables Vol C Tables 4.2.6.8 and 6.1.1.4'
Fe Fe 0.3463 0.8444 'International Tables Vol C Tables 4.2.6.8 and 6.1.1.4'

loop_
_geom_angle_atom_site_label_1
_geom_angle_atom_site_label_2
_geom_angle_atom_site_label_3
_geom_angle
C6 C1 C2 117.9(3)
C6 C1 P2 123.2(3)
C2 C1 P2 118.8(3)
C3 C2 C1 120.4(4)
C4 C3 C2 120.5(4)
C5 C4 C3 119.9(4)
C4 C5 C6 120.2(4)
C5 C6 C1 121.1(4)
C12 C7 C8 118.2(3)
C12 C7 P2 122.2(3)
C8 C7 P2 119.6(3)
C9 C8 C7 121.0(4)
C8 C9 C10 120.1(4)
C11 C10 C9 119.9(4)
C10 C11 C12 120.0(4)
C7 C12 C11 120.8(4)
C14 C13 C18 118.5(4)
C14 C13 P3 123.5(3)
C18 C13 P3 117.9(3)
C13 C14 C15 121.4(5)
C16 C15 C14 118.8(6)
C17 C16 C15 121.1(5)
C16 C17 C18 119.8(6)
C17 C18 C13 120.3(5)
C24 C19 C20 118.5(4)
C24 C19 P3 121.1(3)
C20 C19 P3 120.4(3)
C19 C20 C21 120.6(4)
C22 C21 C20 120.2(4)
C23 C22 C21 120.0(4)
C22 C23 C24 120.6(5)
C19 C24 C23 120.2(4)
C30 C29 C28 109.7(4)
C30 C29 C31 107.8(4)
C28 C29 C31 105.2(4)
C30 C29 Fe1 107.3(3)
C28 C29 Fe1 115.2(3)
C31 C29 Fe1 111.4(3)
O1 C30 C29 112.7(4)
O2 C31 C29 111.2(4)
O3 C32 Fe1 178.1(4)
C32 Fe1 P3 106.58(12)
C32 Fe1 P2 104.74(12)
P3 Fe1 P2 143.94(4)
C32 Fe1 C29 93.44(16)
P3 Fe1 C29 80.88(9)
P2 Fe1 C29 79.86(9)
C32 Fe1 P4 92.37(13)
P3 Fe1 P4 97.68(4)
P2 Fe1 P4 98.42(4)
C29 Fe1 P4 174.18(10)
C30 O1 P2 113.3(2)
C31 O2 P3 106.9(3)
O1 P2 C1 99.48(14)
O1 P2 C7 99.37(15)
C1 P2 C7 100.38(16)
O1 P2 Fe1 107.99(9)
C1 P2 Fe1 119.63(11)
C7 P2 Fe1 125.44(12)
O2 P3 C13 99.16(16)
O2 P3 C19 100.23(15)
C13 P3 C19 101.79(18)
O2 P3 Fe1 108.00(10)
C13 P3 Fe1 119.97(13)
C19 P3 Fe1 123.47(12)
C25 P4 C27 101.8(2)
C25 P4 C26 99.9(2)
C27 P4 C26 98.4(2)
C25 P4 Fe1 119.08(15)
C27 P4 Fe1 115.40(15)
C26 P4 Fe1 118.76(17)

loop_
_geom_bond_atom_site_label_1
_geom_bond_atom_site_label_2
_geom_bond_distance
C1 C6 1.391(5)
C1 C2 1.396(5)
C1 P2 1.825(4)
C2 C3 1.383(6)
C3 C4 1.378(6)
C4 C5 1.366(6)
C5 C6 1.384(6)
C7 C12 1.380(5)
C7 C8 1.388(5)
C7 P2 1.842(4)
C8 C9 1.376(6)
C9 C10 1.375(7)
C10 C11 1.368(7)
C11 C12 1.390(5)
C13 C14 1.379(6)
C13 C18 1.396(6)
C13 P3 1.825(4)
C14 C15 1.385(7)
C15 C16 1.386(9)
C16 C17 1.359(10)
C17 C18 1.390(7)
C19 C24 1.377(5)
C19 C20 1.385(5)
C19 P3 1.836(4)
C20 C21 1.386(6)
C21 C22 1.361(7)
C22 C23 1.359(7)
C23 C24 1.390(6)
C25 P4 1.822(4)
C26 P4 1.827(4)
C27 P4 1.823(4)
C28 C29 1.511(6)
C29 C30 1.484(6)
C29 C31 1.529(6)
C29 Fe1 2.157(3)
C30 O1 1.457(5)
C31 O2 1.455(6)
C32 O3 1.167(4)
C32 Fe1 1.749(4)
Fe1 P3 2.1495(10)
Fe1 P2 2.1522(10)
Fe1 P4 2.2231(10)
O1 P2 1.632(2)
O2 P3 1.633(2)
